data_7001453
loop_
_publ_author_name
'Lermontova, El'mira Kh.'
'Huan, MengMeng'
'Churakov, Andrei V.'
'Howard, Judith A. K.'
'Zabalov, Maxim V.'
'Karlov, Sergey S.'
'Zaitseva, Galina S.'

_publ_section_title
;
 Novel derivatives of hypervalent germanium: synthesis, structure, and
 stability
;
_journal_issue 24
_journal_name_full 'Dalton Transactions'
_journal_page_first 4695
_journal_page_last 4702
_journal_paper_doi 10.1039/b901885a
_journal_year 2009
_chemical_formula_moiety 'C20 H52 Cl2 Ge2 N6 Si4'
_chemical_formula_sum 'C20 H52 Cl2 Ge2 N6 Si4'
_chemical_formula_weight 705.12
_chemical_name_systematic
;
?
;
_space_group_IT_number 14
_symmetry_cell_setting monoclinic
_symmetry_space_group_name_Hall '-P 2ybc'
_symmetry_space_group_name_H-M 'P 1 21/c 1'
_atom_sites_solution_hydrogens geom
_atom_sites_solution_primary direct
_atom_sites_solution_secondary difmap
_audit_creation_method SHELXL-97
_cell_angle_alpha 90.00
_cell_angle_beta 90.501(4)
_cell_angle_gamma 90.00
_cell_formula_units_Z 4
_cell_length_a 16.744(3)
_cell_length_b 14.569(2)
_cell_length_c 13.503(2)
_cell_measurement_reflns_used 3108
_cell_measurement_temperature 120(2)
_cell_measurement_theta_max 22.857
_cell_measurement_theta_min 2.384
_cell_volume 3293.8(9)
_computing_structure_refinement 'SHELXL-97 (Sheldrick, 1997)'
_computing_structure_solution 'SHELXS-97 (Sheldrick, 1990)'
_diffrn_ambient_temperature 120(2)
_diffrn_measured_fraction_theta_full 0.993
_diffrn_measured_fraction_theta_max 0.993
_diffrn_measurement_device_type 'Bruker SMART APEX'
_diffrn_measurement_method \w
_diffrn_radiation_monochromator graphite
_diffrn_radiation_source 'fine-focus sealed tube'
_diffrn_radiation_type MoK\a
_diffrn_radiation_wavelength 0.71073
_diffrn_reflns_av_R_equivalents 0.0428
_diffrn_reflns_av_sigmaI/netI 0.0734
_diffrn_reflns_limit_h_max 21
_diffrn_reflns_limit_h_min -22
_diffrn_reflns_limit_k_max 13
_diffrn_reflns_limit_k_min -19
_diffrn_reflns_limit_l_max 17
_diffrn_reflns_limit_l_min -15
_diffrn_reflns_number 18868
_diffrn_reflns_theta_full 28.00
_diffrn_reflns_theta_max 28.00
_diffrn_reflns_theta_min 2.06
_exptl_absorpt_coefficient_mu 2.154
_exptl_absorpt_correction_T_max 0.9188
_exptl_absorpt_correction_T_min 0.6726
_exptl_absorpt_correction_type multi-scan
_exptl_absorpt_process_details 'SADABS (Bruker, 2004)'
_exptl_crystal_colour colourless
_exptl_crystal_density_diffrn 1.422
_exptl_crystal_density_method 'not measured'
_exptl_crystal_description block
_exptl_crystal_F_000 1472
_exptl_crystal_size_max 0.20
_exptl_crystal_size_mid 0.06
_exptl_crystal_size_min 0.04
_refine_diff_density_max 0.971
_refine_diff_density_min -0.475
_refine_diff_density_rms 0.112
_refine_ls_extinction_method none
_refine_ls_goodness_of_fit_ref 0.962
_refine_ls_hydrogen_treatment constr
_refine_ls_matrix_type full
_refine_ls_number_parameters 319
_refine_ls_number_reflns 7896
_refine_ls_number_restraints 0
_refine_ls_restrained_S_all 0.962
_refine_ls_R_factor_all 0.0765
_refine_ls_R_factor_gt 0.0466
_refine_ls_shift/su_max 0.001
_refine_ls_shift/su_mean 0.000
_refine_ls_structure_factor_coef Fsqd
_refine_ls_weighting_details 'calc w=1/[\s^2^(Fo^2^)+(0.0524P)^2^+0.0000P] where P=(Fo^2^+2Fc^2^)/3'
_refine_ls_weighting_scheme calc
_refine_ls_wR_factor_gt 0.1083
_refine_ls_wR_factor_ref 0.1179
_reflns_number_gt 5494
_reflns_number_total 7896
_reflns_threshold_expression I>2\s(I)
_cod_data_source_file b901885a.txt
_cod_data_source_block 12
_cod_original_cell_volume 3293.9(9)
_cod_original_sg_symbol_H-M 'P 21/c'
_cod_database_code 7001453

loop_
_symmetry_equiv_pos_as_xyz
'x, y, z'
'-x, y+1/2, -z+1/2'
'-x, -y, -z'
'x, -y-1/2, z-1/2'

loop_
_atom_site_label
_atom_site_type_symbol
_atom_site_fract_x
_atom_site_fract_y
_atom_site_fract_z
_atom_site_U_iso_or_equiv
_atom_site_adp_type
_atom_site_occupancy
_atom_site_symmetry_multiplicity
_atom_site_calc_flag
_atom_site_refinement_flags
_atom_site_disorder_assembly
_atom_site_disorder_group
Ge1 Ge 0.476214(19) 0.55135(2) 0.40304(2) 0.01959(10) Uani 1 1 d . . .
Ge2 Ge 0.026671(19) 0.43880(2) 0.08866(2) 0.01959(10) Uani 1 1 d . . .
Cl1 Cl 0.48638(5) 0.70075(5) 0.35267(6) 0.02911(19) Uani 1 1 d . . .
Cl2 Cl 0.00497(5) 0.28840(6) 0.12776(6) 0.0304(2) Uani 1 1 d . . .
Si11 Si 0.57631(5) 0.54212(6) 0.20001(7) 0.0238(2) Uani 1 1 d . . .
Si12 Si 0.29421(6) 0.62297(8) 0.36737(8) 0.0357(3) Uani 1 1 d . . .
Si21 Si -0.07129(6) 0.44807(6) 0.29742(7) 0.0274(2) Uani 1 1 d . . .
Si22 Si 0.20096(5) 0.34463(6) 0.10782(7) 0.0250(2) Uani 1 1 d . . .
N11 N 0.54601(17) 0.50066(19) 0.3143(2) 0.0292(6) Uani 1 1 d . . .
N12 N 0.36751(16) 0.5397(2) 0.3931(2) 0.0312(7) Uani 1 1 d . . .
N13 N 0.47421(15) 0.41976(18) 0.46962(19) 0.0218(6) Uani 1 1 d . . .
N21 N -0.01902(17) 0.49179(19) 0.19748(19) 0.0274(6) Uani 1 1 d . . .
N22 N 0.13527(16) 0.43136(19) 0.0706(2) 0.0263(6) Uani 1 1 d . . .
N23 N 0.03661(15) 0.57348(17) 0.03210(19) 0.0216(6) Uani 1 1 d . . .
C11 C 0.5189(2) 0.3583(2) 0.4038(2) 0.0313(8) Uani 1 1 d . . .
H11A H 0.4828 0.3321 0.3526 0.038 Uiso 1 1 calc R . .
H11B H 0.5429 0.3072 0.4422 0.038 Uiso 1 1 calc R . .
C12 C 0.5843(2) 0.4160(3) 0.3553(3) 0.0381(9) Uani 1 1 d . . .
H12A H 0.6256 0.4326 0.4050 0.046 Uiso 1 1 calc R . .
H12B H 0.6099 0.3807 0.3017 0.046 Uiso 1 1 calc R . .
C13 C 0.38950(19) 0.3936(2) 0.4768(3) 0.0302(8) Uani 1 1 d . . .
H13A H 0.3674 0.4143 0.5408 0.036 Uiso 1 1 calc R . .
H13B H 0.3838 0.3261 0.4725 0.036 Uiso 1 1 calc R . .
C14 C 0.3457(2) 0.4394(2) 0.3914(3) 0.0421(10) Uani 1 1 d . . .
H14A H 0.3616 0.4114 0.3278 0.051 Uiso 1 1 calc R . .
H14B H 0.2873 0.4319 0.3989 0.051 Uiso 1 1 calc R . .
C15 C 0.1946(2) 0.5679(3) 0.3801(4) 0.0592(14) Uani 1 1 d . . .
H15A H 0.1904 0.5402 0.4460 0.089 Uiso 1 1 calc R . .
H15B H 0.1882 0.5202 0.3295 0.089 Uiso 1 1 calc R . .
H15C H 0.1527 0.6143 0.3716 0.089 Uiso 1 1 calc R . .
C16 C 0.2981(2) 0.6682(3) 0.2389(3) 0.0431(10) Uani 1 1 d . . .
H16A H 0.3436 0.7100 0.2327 0.065 Uiso 1 1 calc R . .
H16B H 0.2485 0.7015 0.2238 0.065 Uiso 1 1 calc R . .
H16C H 0.3040 0.6171 0.1924 0.065 Uiso 1 1 calc R . .
C17 C 0.2955(2) 0.7182(3) 0.4573(3) 0.0450(11) Uani 1 1 d . . .
H17A H 0.3477 0.7486 0.4560 0.067 Uiso 1 1 calc R . .
H17B H 0.2857 0.6941 0.5239 0.067 Uiso 1 1 calc R . .
H17C H 0.2536 0.7626 0.4398 0.067 Uiso 1 1 calc R . .
C18 C 0.6536(2) 0.6341(3) 0.2128(3) 0.0444(10) Uani 1 1 d . . .
H18A H 0.6297 0.6884 0.2435 0.067 Uiso 1 1 calc R . .
H18B H 0.6738 0.6503 0.1472 0.067 Uiso 1 1 calc R . .
H18C H 0.6977 0.6118 0.2545 0.067 Uiso 1 1 calc R . .
C19 C 0.4915(2) 0.5845(3) 0.1231(3) 0.0384(9) Uani 1 1 d . . .
H19A H 0.4647 0.6348 0.1577 0.058 Uiso 1 1 calc R . .
H19B H 0.4535 0.5344 0.1116 0.058 Uiso 1 1 calc R . .
H19C H 0.5115 0.6067 0.0595 0.058 Uiso 1 1 calc R . .
C20 C 0.6224(2) 0.4444(2) 0.1308(3) 0.0342(8) Uani 1 1 d . . .
H20A H 0.5858 0.3920 0.1304 0.051 Uiso 1 1 calc R . .
H20B H 0.6727 0.4267 0.1632 0.051 Uiso 1 1 calc R . .
H20C H 0.6330 0.4634 0.0625 0.051 Uiso 1 1 calc R . .
C21 C -0.0011(2) 0.6344(2) 0.1059(2) 0.0300(8) Uani 1 1 d . . .
H21A H -0.0586 0.6425 0.0903 0.036 Uiso 1 1 calc R . .
H21B H 0.0249 0.6954 0.1060 0.036 Uiso 1 1 calc R . .
C22 C 0.0095(2) 0.5884(2) 0.2055(3) 0.0391(9) Uani 1 1 d . . .
H22A H 0.0665 0.5895 0.2255 0.047 Uiso 1 1 calc R . .
H22B H -0.0216 0.6216 0.2563 0.047 Uiso 1 1 calc R . .
C23 C 0.12226(19) 0.5921(2) 0.0208(3) 0.0286(8) Uani 1 1 d . . .
H23A H 0.1441 0.6199 0.0822 0.034 Uiso 1 1 calc R . .
H23B H 0.1308 0.6353 -0.0346 0.034 Uiso 1 1 calc R . .
C24 C 0.1637(2) 0.5021(2) 0.0002(3) 0.0346(9) Uani 1 1 d . . .
H24A H 0.1520 0.4824 -0.0686 0.041 Uiso 1 1 calc R . .
H24B H 0.2222 0.5099 0.0074 0.041 Uiso 1 1 calc R . .
C25 C -0.1473(2) 0.3602(3) 0.2644(3) 0.0510(11) Uani 1 1 d . . .
H25A H -0.1820 0.3838 0.2114 0.076 Uiso 1 1 calc R . .
H25B H -0.1795 0.3461 0.3227 0.076 Uiso 1 1 calc R . .
H25C H -0.1205 0.3043 0.2417 0.076 Uiso 1 1 calc R . .
C26 C -0.1278(3) 0.5448(3) 0.3523(3) 0.0577(13) Uani 1 1 d . . .
H26A H -0.0907 0.5863 0.3866 0.086 Uiso 1 1 calc R . .
H26B H -0.1667 0.5209 0.3996 0.086 Uiso 1 1 calc R . .
H26C H -0.1559 0.5785 0.2997 0.086 Uiso 1 1 calc R . .
C27 C -0.0020(2) 0.4016(3) 0.3932(3) 0.0354(9) Uani 1 1 d . . .
H27A H 0.0345 0.4502 0.4154 0.053 Uiso 1 1 calc R . .
H27B H 0.0289 0.3510 0.3651 0.053 Uiso 1 1 calc R . .
H27C H -0.0328 0.3792 0.4497 0.053 Uiso 1 1 calc R . .
C28 C 0.30459(19) 0.3915(3) 0.1058(3) 0.0355(9) Uani 1 1 d . . .
H28A H 0.3068 0.4485 0.1442 0.053 Uiso 1 1 calc R . .
H28B H 0.3199 0.4041 0.0372 0.053 Uiso 1 1 calc R . .
H28C H 0.3415 0.3466 0.1348 0.053 Uiso 1 1 calc R . .
C29 C 0.1990(2) 0.2457(3) 0.0200(3) 0.0353(9) Uani 1 1 d . . .
H29A H 0.1449 0.2201 0.0169 0.053 Uiso 1 1 calc R . .
H29B H 0.2364 0.1984 0.0431 0.053 Uiso 1 1 calc R . .
H29C H 0.2146 0.2667 -0.0460 0.053 Uiso 1 1 calc R . .
C30 C 0.1825(2) 0.3080(2) 0.2373(2) 0.0304(8) Uani 1 1 d . . .
H30A H 0.1655 0.3611 0.2765 0.046 Uiso 1 1 calc R . .
H30B H 0.2317 0.2826 0.2659 0.046 Uiso 1 1 calc R . .
H30C H 0.1405 0.2611 0.2379 0.046 Uiso 1 1 calc R . .

loop_
_atom_site_aniso_label
_atom_site_aniso_U_11
_atom_site_aniso_U_22
_atom_site_aniso_U_33
_atom_site_aniso_U_23
_atom_site_aniso_U_13
_atom_site_aniso_U_12
Ge1 0.02136(18) 0.01852(18) 0.01885(19) 0.00344(13) -0.00320(13) -0.00033(13)
Ge2 0.02128(18) 0.01856(18) 0.01884(19) 0.00428(13) -0.00450(13) -0.00062(13)
Cl1 0.0372(5) 0.0216(4) 0.0286(5) 0.0070(3) 0.0017(3) 0.0025(3)
Cl2 0.0323(4) 0.0223(4) 0.0366(5) 0.0112(3) -0.0019(4) 0.0005(3)
Si11 0.0246(5) 0.0250(5) 0.0218(5) 0.0030(4) -0.0004(4) -0.0029(4)
Si12 0.0247(5) 0.0476(7) 0.0349(6) 0.0141(5) -0.0022(4) 0.0076(5)
Si21 0.0305(5) 0.0300(5) 0.0216(5) 0.0021(4) 0.0005(4) 0.0031(4)
Si22 0.0241(5) 0.0277(5) 0.0232(5) 0.0068(4) -0.0009(4) 0.0044(4)
N11 0.0413(17) 0.0224(15) 0.0240(16) 0.0035(12) 0.0060(12) 0.0068(13)
N12 0.0235(14) 0.0307(16) 0.0392(18) 0.0150(13) -0.0099(13) -0.0042(12)
N13 0.0252(14) 0.0207(13) 0.0195(14) 0.0035(11) -0.0044(11) -0.0037(11)
N21 0.0384(16) 0.0228(15) 0.0209(15) 0.0000(11) -0.0005(12) 0.0001(12)
N22 0.0225(14) 0.0265(15) 0.0299(16) 0.0128(12) -0.0035(11) 0.0008(12)
N23 0.0240(14) 0.0185(13) 0.0221(14) 0.0010(11) -0.0058(11) -0.0010(11)
C11 0.050(2) 0.0204(17) 0.0236(19) -0.0005(14) -0.0026(16) 0.0006(16)
C12 0.049(2) 0.033(2) 0.032(2) 0.0036(16) 0.0044(17) 0.0120(18)
C13 0.0282(18) 0.0270(18) 0.035(2) 0.0095(15) -0.0081(15) -0.0120(15)
C14 0.041(2) 0.035(2) 0.049(3) 0.0078(18) -0.0156(19) -0.0123(18)
C15 0.024(2) 0.090(4) 0.063(3) 0.023(3) -0.0062(19) 0.001(2)
C16 0.041(2) 0.055(3) 0.034(2) 0.0119(18) -0.0023(17) 0.0185(19)
C17 0.036(2) 0.054(3) 0.045(3) 0.015(2) 0.0010(18) 0.0167(19)
C18 0.039(2) 0.043(2) 0.052(3) -0.0085(19) 0.0052(19) -0.0158(19)
C19 0.040(2) 0.046(2) 0.029(2) 0.0017(17) -0.0051(16) 0.0040(18)
C20 0.039(2) 0.036(2) 0.028(2) 0.0042(15) 0.0064(15) 0.0024(16)
C21 0.045(2) 0.0187(17) 0.0263(19) -0.0025(14) -0.0069(15) -0.0024(15)
C22 0.061(3) 0.0270(19) 0.029(2) -0.0042(15) -0.0064(18) -0.0052(18)
C23 0.0239(16) 0.0248(18) 0.037(2) 0.0084(15) -0.0095(14) -0.0073(14)
C24 0.0241(17) 0.039(2) 0.040(2) 0.0182(17) -0.0028(15) -0.0013(16)
C25 0.042(2) 0.073(3) 0.038(2) 0.001(2) 0.0082(18) -0.018(2)
C26 0.066(3) 0.052(3) 0.055(3) 0.012(2) 0.025(2) 0.024(2)
C27 0.045(2) 0.035(2) 0.026(2) 0.0075(15) -0.0036(16) -0.0031(17)
C28 0.0273(18) 0.045(2) 0.034(2) 0.0076(17) -0.0030(15) 0.0053(16)
C29 0.036(2) 0.042(2) 0.028(2) 0.0008(16) 0.0095(16) 0.0049(17)
C30 0.0332(19) 0.0323(19) 0.0257(19) 0.0045(15) -0.0042(14) 0.0078(15)

loop_
_atom_type_symbol
_atom_type_description
_atom_type_scat_dispersion_real
_atom_type_scat_dispersion_imag
_atom_type_scat_source
C C 0.0033 0.0016 'International Tables Vol C Tables 4.2.6.8 and 6.1.1.4'
H H 0.0000 0.0000 'International Tables Vol C Tables 4.2.6.8 and 6.1.1.4'
N N 0.0061 0.0033 'International Tables Vol C Tables 4.2.6.8 and 6.1.1.4'
Si Si 0.0817 0.0704 'International Tables Vol C Tables 4.2.6.8 and 6.1.1.4'
Cl Cl 0.1484 0.1585 'International Tables Vol C Tables 4.2.6.8 and 6.1.1.4'
Ge Ge 0.1547 1.8001 'International Tables Vol C Tables 4.2.6.8 and 6.1.1.4'

loop_
_geom_angle_atom_site_label_1
_geom_angle_atom_site_label_2
_geom_angle_atom_site_label_3
_geom_angle
_geom_angle_site_symmetry_1
_geom_angle_site_symmetry_3
_geom_angle_publ_flag
N12 Ge1 N11 123.55(13) . . ?
N12 Ge1 N13 119.99(13) . 3_666 ?
N11 Ge1 N13 113.21(12) . 3_666 ?
N12 Ge1 N13 85.85(11) . . ?
N11 Ge1 N13 85.73(11) . . ?
N13 Ge1 N13 80.16(11) 3_666 . ?
N12 Ge1 Cl1 98.22(9) . . ?
N11 Ge1 Cl1 98.00(9) . . ?
N13 Ge1 Cl1 91.41(8) 3_666 . ?
N13 Ge1 Cl1 171.57(7) . . ?
N21 Ge2 N22 123.43(12) . . ?
N21 Ge2 N23 118.86(12) . 3_565 ?
N22 Ge2 N23 114.54(12) . 3_565 ?
N21 Ge2 N23 86.18(11) . . ?
N22 Ge2 N23 85.74(11) . . ?
N23 Ge2 N23 80.00(11) 3_565 . ?
N21 Ge2 Cl2 98.65(9) . . ?
N22 Ge2 Cl2 97.67(9) . . ?
N23 Ge2 Cl2 91.08(8) 3_565 . ?
N23 Ge2 Cl2 171.08(7) . . ?
N11 Si11 C19 112.60(16) . . ?
N11 Si11 C18 111.98(17) . . ?
C19 Si11 C18 109.79(19) . . ?
N11 Si11 C20 107.70(15) . . ?
C19 Si11 C20 106.88(17) . . ?
C18 Si11 C20 107.62(18) . . ?
N12 Si12 C17 112.66(16) . . ?
N12 Si12 C16 113.56(16) . . ?
C17 Si12 C16 110.33(19) . . ?
N12 Si12 C15 108.00(18) . . ?
C17 Si12 C15 105.6(2) . . ?
C16 Si12 C15 106.15(19) . . ?
N21 Si21 C25 114.56(16) . . ?
N21 Si21 C26 107.11(17) . . ?
C25 Si21 C26 105.6(2) . . ?
N21 Si21 C27 111.02(15) . . ?
C25 Si21 C27 109.80(19) . . ?
C26 Si21 C27 108.4(2) . . ?
N22 Si22 C30 111.66(15) . . ?
N22 Si22 C28 108.34(15) . . ?
C30 Si22 C28 106.37(16) . . ?
N22 Si22 C29 111.61(15) . . ?
C30 Si22 C29 111.97(17) . . ?
C28 Si22 C29 106.55(17) . . ?
C12 N11 Si11 119.3(2) . . ?
C12 N11 Ge1 111.3(2) . . ?
Si11 N11 Ge1 129.23(16) . . ?
C14 N12 Si12 119.8(2) . . ?
C14 N12 Ge1 109.4(2) . . ?
Si12 N12 Ge1 129.93(17) . . ?
C11 N13 C13 112.2(3) . . ?
C11 N13 Ge1 116.7(2) . 3_666 ?
C13 N13 Ge1 113.6(2) . 3_666 ?
C11 N13 Ge1 106.54(19) . . ?
C13 N13 Ge1 106.35(19) . . ?
Ge1 N13 Ge1 99.84(11) 3_666 . ?
C22 N21 Si21 117.0(2) . . ?
C22 N21 Ge2 108.7(2) . . ?
Si21 N21 Ge2 133.27(17) . . ?
C24 N22 Si22 118.8(2) . . ?
C24 N22 Ge2 111.5(2) . . ?
Si22 N22 Ge2 128.71(15) . . ?
C23 N23 C21 112.5(3) . . ?
C23 N23 Ge2 117.1(2) . 3_565 ?
C21 N23 Ge2 112.8(2) . 3_565 ?
C23 N23 Ge2 106.78(18) . . ?
C21 N23 Ge2 106.13(19) . . ?
Ge2 N23 Ge2 99.99(11) 3_565 . ?
N13 C11 C12 107.0(3) . . ?
N13 C11 H11A 110.3 . . ?
C12 C11 H11A 110.3 . . ?
N13 C11 H11B 110.3 . . ?
C12 C11 H11B 110.3 . . ?
H11A C11 H11B 108.6 . . ?
N11 C12 C11 107.8(3) . . ?
N11 C12 H12A 110.1 . . ?
C11 C12 H12A 110.1 . . ?
N11 C12 H12B 110.1 . . ?
C11 C12 H12B 110.1 . . ?
H12A C12 H12B 108.5 . . ?
N13 C13 C14 107.2(3) . . ?
N13 C13 H13A 110.3 . . ?
C14 C13 H13A 110.3 . . ?
N13 C13 H13B 110.3 . . ?
C14 C13 H13B 110.3 . . ?
H13A C13 H13B 108.5 . . ?
N12 C14 C13 107.4(3) . . ?
N12 C14 H14A 110.2 . . ?
C13 C14 H14A 110.2 . . ?
N12 C14 H14B 110.2 . . ?
C13 C14 H14B 110.2 . . ?
H14A C14 H14B 108.5 . . ?
Si12 C15 H15A 109.5 . . ?
Si12 C15 H15B 109.5 . . ?
H15A C15 H15B 109.5 . . ?
Si12 C15 H15C 109.5 . . ?
H15A C15 H15C 109.5 . . ?
H15B C15 H15C 109.5 . . ?
Si12 C16 H16A 109.5 . . ?
Si12 C16 H16B 109.5 . . ?
H16A C16 H16B 109.5 . . ?
Si12 C16 H16C 109.5 . . ?
H16A C16 H16C 109.5 . . ?
H16B C16 H16C 109.5 . . ?
Si12 C17 H17A 109.5 . . ?
Si12 C17 H17B 109.5 . . ?
H17A C17 H17B 109.5 . . ?
Si12 C17 H17C 109.5 . . ?
H17A C17 H17C 109.5 . . ?
H17B C17 H17C 109.5 . . ?
Si11 C18 H18A 109.5 . . ?
Si11 C18 H18B 109.5 . . ?
H18A C18 H18B 109.5 . . ?
Si11 C18 H18C 109.5 . . ?
H18A C18 H18C 109.5 . . ?
H18B C18 H18C 109.5 . . ?
Si11 C19 H19A 109.5 . . ?
Si11 C19 H19B 109.5 . . ?
H19A C19 H19B 109.5 . . ?
Si11 C19 H19C 109.5 . . ?
H19A C19 H19C 109.5 . . ?
H19B C19 H19C 109.5 . . ?
Si11 C20 H20A 109.5 . . ?
Si11 C20 H20B 109.5 . . ?
H20A C20 H20B 109.5 . . ?
Si11 C20 H20C 109.5 . . ?
H20A C20 H20C 109.5 . . ?
H20B C20 H20C 109.5 . . ?
N23 C21 C22 106.6(3) . . ?
N23 C21 H21A 110.4 . . ?
C22 C21 H21A 110.4 . . ?
N23 C21 H21B 110.4 . . ?
C22 C21 H21B 110.4 . . ?
H21A C21 H21B 108.6 . . ?
N21 C22 C21 108.6(3) . . ?
N21 C22 H22A 110.0 . . ?
C21 C22 H22A 110.0 . . ?
N21 C22 H22B 110.0 . . ?
C21 C22 H22B 110.0 . . ?
H22A C22 H22B 108.4 . . ?
N23 C23 C24 108.0(3) . . ?
N23 C23 H23A 110.1 . . ?
C24 C23 H23A 110.1 . . ?
N23 C23 H23B 110.1 . . ?
C24 C23 H23B 110.1 . . ?
H23A C23 H23B 108.4 . . ?
N22 C24 C23 109.5(3) . . ?
N22 C24 H24A 109.8 . . ?
C23 C24 H24A 109.8 . . ?
N22 C24 H24B 109.8 . . ?
C23 C24 H24B 109.8 . . ?
H24A C24 H24B 108.2 . . ?
Si21 C25 H25A 109.5 . . ?
Si21 C25 H25B 109.5 . . ?
H25A C25 H25B 109.5 . . ?
Si21 C25 H25C 109.5 . . ?
H25A C25 H25C 109.5 . . ?
H25B C25 H25C 109.5 . . ?
Si21 C26 H26A 109.5 . . ?
Si21 C26 H26B 109.5 . . ?
H26A C26 H26B 109.5 . . ?
Si21 C26 H26C 109.5 . . ?
H26A C26 H26C 109.5 . . ?
H26B C26 H26C 109.5 . . ?
Si21 C27 H27A 109.5 . . ?
Si21 C27 H27B 109.5 . . ?
H27A C27 H27B 109.5 . . ?
Si21 C27 H27C 109.5 . . ?
H27A C27 H27C 109.5 . . ?
H27B C27 H27C 109.5 . . ?
Si22 C28 H28A 109.5 . . ?
Si22 C28 H28B 109.5 . . ?
H28A C28 H28B 109.5 . . ?
Si22 C28 H28C 109.5 . . ?
H28A C28 H28C 109.5 . . ?
H28B C28 H28C 109.5 . . ?
Si22 C29 H29A 109.5 . . ?
Si22 C29 H29B 109.5 . . ?
H29A C29 H29B 109.5 . . ?
Si22 C29 H29C 109.5 . . ?
H29A C29 H29C 109.5 . . ?
H29B C29 H29C 109.5 . . ?
Si22 C30 H30A 109.5 . . ?
Si22 C30 H30B 109.5 . . ?
H30A C30 H30B 109.5 . . ?
Si22 C30 H30C 109.5 . . ?
H30A C30 H30C 109.5 . . ?
H30B C30 H30C 109.5 . . ?

loop_
_geom_bond_atom_site_label_1
_geom_bond_atom_site_label_2
_geom_bond_distance
_geom_bond_site_symmetry_2
_geom_bond_publ_flag
Ge1 N12 1.832(3) . ?
Ge1 N11 1.836(3) . ?
Ge1 N13 1.949(3) 3_666 ?
Ge1 N13 2.118(3) . ?
Ge1 Cl1 2.2872(9) . ?
Ge2 N21 1.833(3) . ?
Ge2 N22 1.840(3) . ?
Ge2 N23 1.945(3) 3_565 ?
Ge2 N23 2.113(3) . ?
Ge2 Cl2 2.2837(9) . ?
Si11 N11 1.737(3) . ?
Si11 C19 1.858(4) . ?
Si11 C18 1.870(4) . ?
Si11 C20 1.873(4) . ?
Si12 N12 1.759(3) . ?
Si12 C17 1.844(4) . ?
Si12 C16 1.857(4) . ?
Si12 C15 1.860(4) . ?
Si21 N21 1.736(3) . ?
Si21 C25 1.857(4) . ?
Si21 C26 1.857(4) . ?
Si21 C27 1.858(4) . ?
Si22 N22 1.746(3) . ?
Si22 C30 1.856(3) . ?
Si22 C28 1.865(4) . ?
Si22 C29 1.866(4) . ?
N11 C12 1.494(4) . ?
N12 C14 1.506(4) . ?
N13 C11 1.471(4) . ?
N13 C13 1.473(4) . ?
N13 Ge1 1.949(3) 3_666 ?
N21 C22 1.490(4) . ?
N22 C24 1.484(4) . ?
N23 C23 1.469(4) . ?
N23 C21 1.480(4) . ?
N23 Ge2 1.945(3) 3_565 ?
C11 C12 1.532(5) . ?
C11 H11A 0.9900 . ?
C11 H11B 0.9900 . ?
C12 H12A 0.9900 . ?
C12 H12B 0.9900 . ?
C13 C14 1.517(5) . ?
C13 H13A 0.9900 . ?
C13 H13B 0.9900 . ?
C14 H14A 0.9900 . ?
C14 H14B 0.9900 . ?
C15 H15A 0.9800 . ?
C15 H15B 0.9800 . ?
C15 H15C 0.9800 . ?
C16 H16A 0.9800 . ?
C16 H16B 0.9800 . ?
C16 H16C 0.9800 . ?
C17 H17A 0.9800 . ?
C17 H17B 0.9800 . ?
C17 H17C 0.9800 . ?
C18 H18A 0.9800 . ?
C18 H18B 0.9800 . ?
C18 H18C 0.9800 . ?
C19 H19A 0.9800 . ?
C19 H19B 0.9800 . ?
C19 H19C 0.9800 . ?
C20 H20A 0.9800 . ?
C20 H20B 0.9800 . ?
C20 H20C 0.9800 . ?
C21 C22 1.511(5) . ?
C21 H21A 0.9900 . ?
C21 H21B 0.9900 . ?
C22 H22A 0.9900 . ?
C22 H22B 0.9900 . ?
C23 C24 1.510(5) . ?
C23 H23A 0.9900 . ?
C23 H23B 0.9900 . ?
C24 H24A 0.9900 . ?
C24 H24B 0.9900 . ?
C25 H25A 0.9800 . ?
C25 H25B 0.9800 . ?
C25 H25C 0.9800 . ?
C26 H26A 0.9800 . ?
C26 H26B 0.9800 . ?
C26 H26C 0.9800 . ?
C27 H27A 0.9800 . ?
C27 H27B 0.9800 . ?
C27 H27C 0.9800 . ?
C28 H28A 0.9800 . ?
C28 H28B 0.9800 . ?
C28 H28C 0.9800 . ?
C29 H29A 0.9800 . ?
C29 H29B 0.9800 . ?
C29 H29C 0.9800 . ?
C30 H30A 0.9800 . ?
C30 H30B 0.9800 . ?
C30 H30C 0.9800 . ?
